data_2235558
loop_
_publ_author_name
'Ceylan, \"Umit'
'G\"um\"u\,s, S\"umeyye'
'A\(gar, Erbil'
'Soylu, Mustafa Serkan'

_publ_section_title
;
 (<i>E</i>)-4-Methyl-<i>N</i>-[(5-nitrothiophen-2-yl)methylidene]aniline
;
_journal_issue 7
_journal_name_full 'Acta Crystallographica Section E'
_journal_page_first o2116
_journal_paper_doi 10.1107/S1600536812026062
_journal_volume 68
_journal_year 2012
_chemical_formula_iupac 'C12 H10 N2 O2 S'
_chemical_formula_moiety 'C12 H10 N2 O2 S'
_chemical_formula_sum 'C12 H10 N2 O2 S'
_chemical_formula_weight 246.28
_chemical_name_systematic
;
(<i>E</i>)-4-Methyl-<i>N</i>-[(5-nitrothiophen-2-yl)methylidene]aniline
;
_space_group_IT_number 14
_symmetry_cell_setting monoclinic
_symmetry_space_group_name_Hall '-P 2yn'
_symmetry_space_group_name_H-M 'P 1 21/n 1'
_atom_sites_solution_hydrogens geom
_atom_sites_solution_primary direct
_atom_sites_solution_secondary difmap
_audit_creation_method SHELXL-97
_cell_angle_alpha 90.00
_cell_angle_beta 92.704(7)
_cell_angle_gamma 90.00
_cell_formula_units_Z 4
_cell_length_a 4.7661(4)
_cell_length_b 22.8201(18)
_cell_length_c 10.7793(7)
_cell_measurement_reflns_used 1442
_cell_measurement_temperature 296(2)
_cell_measurement_theta_max 27.6413
_cell_measurement_theta_min 3.2725
_cell_volume 1171.08(15)
_computing_cell_refinement 'CrysAlis PRO (Oxford Diffraction, 2009)'
_computing_data_collection 'CrysAlis PRO (Oxford Diffraction, 2009)'
_computing_data_reduction 'CrysAlis PRO (Oxford Diffraction, 2009)'
_computing_molecular_graphics
;
OLEX2 (Dolomanov <i>et al.</i> 2009) and ORTEP-3 for Windows (Farrugia,
1997);
;
_computing_publication_material
;OLEX2 (Dolomanov <i>et al.</i> 2009), WinGX (Farrugia, 1999) and
PLATON (Spek, 2009)
;
_computing_structure_refinement 'SHELXL97 (Sheldrick, 2008)'
_computing_structure_solution 'WinGX (Farrugia, 1997) and SHELXS-97 (Sheldrick, 2008)'
_diffrn_ambient_temperature 296(2)
_diffrn_detector_area_resol_mean 16.0454
_diffrn_measured_fraction_theta_full 0.963
_diffrn_measured_fraction_theta_max 0.963
_diffrn_measurement_device_type 'Oxford Diffraction SuperNova  Eos'
_diffrn_measurement_method '\w scans'
_diffrn_radiation_monochromator mirror
_diffrn_radiation_source 'SuperNova (Mo) X-ray Source'
_diffrn_radiation_type MoK\a
_diffrn_radiation_wavelength 0.71073
_diffrn_reflns_av_R_equivalents 0.0635
_diffrn_reflns_av_sigmaI/netI 0.0834
_diffrn_reflns_limit_h_max 5
_diffrn_reflns_limit_h_min -5
_diffrn_reflns_limit_k_max 26
_diffrn_reflns_limit_k_min -27
_diffrn_reflns_limit_l_max 8
_diffrn_reflns_limit_l_min -13
_diffrn_reflns_number 3997
_diffrn_reflns_theta_full 25.97
_diffrn_reflns_theta_max 25.97
_diffrn_reflns_theta_min 3.28
_exptl_absorpt_coefficient_mu 0.264
_exptl_absorpt_correction_T_max 1.00000
_exptl_absorpt_correction_T_min 0.77137
_exptl_absorpt_correction_type multi-scan
_exptl_absorpt_process_details '(CrysAlis PRO; Oxford Diffraction, 2009)'
_exptl_crystal_colour brown
_exptl_crystal_density_diffrn 1.397
_exptl_crystal_density_method 'not measured'
_exptl_crystal_description prism
_exptl_crystal_F_000 512
_exptl_crystal_size_max 0.17
_exptl_crystal_size_mid 0.15
_exptl_crystal_size_min 0.12
_refine_diff_density_max 0.263
_refine_diff_density_min -0.282
_refine_ls_extinction_method none
_refine_ls_goodness_of_fit_ref 1.053
_refine_ls_hydrogen_treatment constr
_refine_ls_matrix_type full
_refine_ls_number_parameters 155
_refine_ls_number_reflns 2211
_refine_ls_number_restraints 0
_refine_ls_restrained_S_all 1.053
_refine_ls_R_factor_all 0.0929
_refine_ls_R_factor_gt 0.0628
_refine_ls_shift/su_max 0.000
_refine_ls_shift/su_mean 0.000
_refine_ls_structure_factor_coef Fsqd
_refine_ls_weighting_details 'calc w=1/[\s^2^(Fo^2^)+(0.0778P)^2^+0.0000P] where P=(Fo^2^+2Fc^2^)/3'
_refine_ls_weighting_scheme calc
_refine_ls_wR_factor_gt 0.1505
_refine_ls_wR_factor_ref 0.1768
_reflns_number_gt 1549
_reflns_number_total 2211
_reflns_threshold_expression >2sigma(I)
_cod_data_source_file nc2283.cif
_cod_data_source_block I
_cod_original_sg_symbol_H-M 'P 21/n'
_cod_database_code 2235558
_cod_database_fobs_code 2235558

loop_
_symmetry_equiv_pos_as_xyz
'x, y, z'
'-x+1/2, y+1/2, -z+1/2'
'-x, -y, -z'
'x-1/2, -y-1/2, z-1/2'

loop_
_atom_site_type_symbol
_atom_site_label
_atom_site_fract_x
_atom_site_fract_y
_atom_site_fract_z
_atom_site_U_iso_or_equiv
_atom_site_adp_type
_atom_site_calc_flag
_atom_site_refinement_flags
_atom_site_occupancy
_atom_site_symmetry_multiplicity
C C1 1.8771(9) 0.51221(18) 0.2226(4) 0.0792(14) Uani d . 1 1
H H1A 2.0022 0.5083 0.1558 0.119 Uiso calc R 1 1
H H1B 1.9835 0.5118 0.3005 0.119 Uiso calc R 1 1
H H1C 1.7765 0.5485 0.2141 0.119 Uiso calc R 1 1
C C2 1.6709(7) 0.46177(17) 0.2185(4) 0.0576(11) Uani d . 1 1
C C3 1.5819(8) 0.43632(17) 0.1076(4) 0.0586(11) Uani d . 1 1
H H3 1.6539 0.4500 0.0343 0.070 Uiso calc R 1 1
C C4 1.3897(7) 0.39125(16) 0.1021(3) 0.0498(9) Uani d . 1 1
H H4 1.3321 0.3754 0.0256 0.060 Uiso calc R 1 1
C C5 1.2814(7) 0.36934(15) 0.2103(3) 0.0409(8) Uani d . 1 1
C C6 1.3763(8) 0.39378(17) 0.3217(3) 0.0498(9) Uani d . 1 1
H H6 1.3103 0.3794 0.3956 0.060 Uiso calc R 1 1
C C7 1.5673(8) 0.43920(17) 0.3253(4) 0.0623(11) Uani d . 1 1
H H7 1.6273 0.4549 0.4017 0.075 Uiso calc R 1 1
C C8 0.9566(7) 0.30543(15) 0.1167(3) 0.0436(8) Uani d . 1 1
H H8 0.9950 0.3238 0.0424 0.052 Uiso calc R 1 1
C C9 0.7549(7) 0.25849(15) 0.1140(3) 0.0407(8) Uani d . 1 1
C C10 0.6197(7) 0.23554(16) 0.0104(3) 0.0501(10) Uani d . 1 1
H H10 0.6498 0.2486 -0.0696 0.060 Uiso calc R 1 1
C C11 0.4313(7) 0.19048(16) 0.0363(3) 0.0479(9) Uani d . 1 1
H H11 0.3243 0.1699 -0.0236 0.057 Uiso calc R 1 1
C C12 0.4260(7) 0.18089(14) 0.1598(3) 0.0379(8) Uani d . 1 1
N N1 1.0843(6) 0.32285(12) 0.2158(2) 0.0413(7) Uani d . 1 1
N N2 0.2502(6) 0.13966(14) 0.2189(3) 0.0488(8) Uani d . 1 1
O O1 0.2643(6) 0.13733(12) 0.3329(2) 0.0663(8) Uani d . 1 1
O O2 0.0953(6) 0.10886(13) 0.1531(3) 0.0692(8) Uani d . 1 1
S S1 0.64676(18) 0.22535(4) 0.24745(7) 0.0417(3) Uani d . 1 1

loop_
_atom_site_aniso_label
_atom_site_aniso_U_11
_atom_site_aniso_U_22
_atom_site_aniso_U_33
_atom_site_aniso_U_12
_atom_site_aniso_U_13
_atom_site_aniso_U_23
C1 0.058(3) 0.047(2) 0.133(4) -0.009(2) 0.009(3) -0.004(3)
C2 0.036(2) 0.042(2) 0.095(3) 0.0044(17) 0.008(2) 0.003(2)
C3 0.052(2) 0.050(2) 0.074(3) 0.000(2) 0.010(2) 0.013(2)
C4 0.049(2) 0.051(2) 0.050(2) 0.0003(19) 0.0058(17) 0.0034(18)
C5 0.0348(19) 0.0387(19) 0.0492(19) 0.0028(15) 0.0013(15) 0.0042(16)
C6 0.048(2) 0.052(2) 0.049(2) -0.0071(19) -0.0010(16) 0.0026(18)
C7 0.055(2) 0.058(3) 0.073(3) -0.008(2) -0.005(2) -0.008(2)
C8 0.042(2) 0.050(2) 0.0386(17) 0.0005(17) 0.0031(15) 0.0093(16)
C9 0.041(2) 0.044(2) 0.0360(17) 0.0019(16) -0.0023(14) 0.0015(15)
C10 0.051(2) 0.065(2) 0.0339(17) -0.006(2) -0.0021(16) 0.0042(17)
C11 0.049(2) 0.058(2) 0.0354(17) -0.0040(19) -0.0052(15) -0.0093(17)
C12 0.0331(18) 0.0394(19) 0.0413(16) 0.0046(15) 0.0039(14) -0.0025(15)
N1 0.0417(16) 0.0423(16) 0.0393(14) 0.0015(14) -0.0032(12) 0.0033(13)
N2 0.0507(19) 0.0464(19) 0.0493(17) 0.0056(16) 0.0041(15) 0.0033(15)
O1 0.085(2) 0.0671(18) 0.0480(15) -0.0064(16) 0.0113(14) 0.0092(14)
O2 0.0684(19) 0.0685(18) 0.0704(17) -0.0220(16) 0.0005(15) -0.0036(16)
S1 0.0472(6) 0.0464(6) 0.0313(4) 0.0021(4) -0.0015(4) -0.0003(4)

loop_
_atom_type_symbol
_atom_type_description
_atom_type_scat_dispersion_real
_atom_type_scat_dispersion_imag
_atom_type_scat_source
C C 0.0033 0.0016 'International Tables Vol C Tables 4.2.6.8 and 6.1.1.4'
H H 0.0000 0.0000 'International Tables Vol C Tables 4.2.6.8 and 6.1.1.4'
N N 0.0061 0.0033 'International Tables Vol C Tables 4.2.6.8 and 6.1.1.4'
O O 0.0106 0.0060 'International Tables Vol C Tables 4.2.6.8 and 6.1.1.4'
S S 0.1246 0.1234 'International Tables Vol C Tables 4.2.6.8 and 6.1.1.4'

loop_
_geom_angle_atom_site_label_1
_geom_angle_atom_site_label_2
_geom_angle_atom_site_label_3
_geom_angle
C2 C1 H1A 109.5
C2 C1 H1B 109.5
H1A C1 H1B 109.5
C2 C1 H1C 109.5
H1A C1 H1C 109.5
H1B C1 H1C 109.5
C7 C2 C3 117.4(4)
C7 C2 C1 121.3(4)
C3 C2 C1 121.3(4)
C4 C3 C2 122.0(4)
C4 C3 H3 119.0
C2 C3 H3 119.0
C3 C4 C5 120.3(4)
C3 C4 H4 119.8
C5 C4 H4 119.8
C6 C5 C4 117.7(3)
C6 C5 N1 117.1(3)
C4 C5 N1 125.2(3)
C7 C6 C5 121.1(3)
C7 C6 H6 119.4
C5 C6 H6 119.4
C2 C7 C6 121.4(4)
C2 C7 H7 119.3
C6 C7 H7 119.3
N1 C8 C9 123.0(3)
N1 C8 H8 118.5
C9 C8 H8 118.5
C10 C9 C8 126.2(3)
C10 C9 S1 111.4(3)
C8 C9 S1 122.4(2)
C9 C10 C11 113.6(3)
C9 C10 H10 123.2
C11 C10 H10 123.2
C12 C11 C10 110.9(3)
C12 C11 H11 124.6
C10 C11 H11 124.6
C11 C12 N2 125.8(3)
C11 C12 S1 114.1(3)
N2 C12 S1 120.1(2)
C8 N1 C5 119.4(3)
O2 N2 O1 124.0(3)
O2 N2 C12 118.1(3)
O1 N2 C12 118.0(3)
C12 S1 C9 89.98(15)

loop_
_geom_bond_atom_site_label_1
_geom_bond_atom_site_label_2
_geom_bond_distance
C1 C2 1.513(5)
C1 H1A 0.9600
C1 H1B 0.9600
C1 H1C 0.9600
C2 C7 1.374(5)
C2 C3 1.378(5)
C3 C4 1.377(5)
C3 H3 0.9300
C4 C5 1.391(4)
C4 H4 0.9300
C5 C6 1.381(5)
C5 N1 1.420(4)
C6 C7 1.379(5)
C6 H6 0.9300
C7 H7 0.9300
C8 N1 1.269(4)
C8 C9 1.439(5)
C8 H8 0.9300
C9 C10 1.366(4)
C9 S1 1.725(3)
C10 C11 1.402(4)
C10 H10 0.9300
C11 C12 1.351(4)
C11 H11 0.9300
C12 N2 1.430(4)
C12 S1 1.713(3)
N2 O2 1.222(4)
N2 O1 1.228(4)

loop_
_geom_torsion_atom_site_label_1
_geom_torsion_atom_site_label_2
_geom_torsion_atom_site_label_3
_geom_torsion_atom_site_label_4
_geom_torsion
C7 C2 C3 C4 2.1(6)
C1 C2 C3 C4 -178.5(3)
C2 C3 C4 C5 -0.9(6)
C3 C4 C5 C6 -0.9(5)
C3 C4 C5 N1 -179.5(3)
C4 C5 C6 C7 1.4(5)
N1 C5 C6 C7 -179.9(3)
C3 C2 C7 C6 -1.6(6)
C1 C2 C7 C6 179.1(4)
C5 C6 C7 C2 -0.2(6)
N1 C8 C9 C10 -176.6(3)
N1 C8 C9 S1 5.4(5)
C8 C9 C10 C11 -179.2(3)
S1 C9 C10 C11 -1.0(4)
C9 C10 C11 C12 0.8(4)
C10 C11 C12 N2 177.6(3)
C10 C11 C12 S1 -0.2(4)
C9 C8 N1 C5 179.7(3)
C6 C5 N1 C8 168.5(3)
C4 C5 N1 C8 -12.8(5)
C11 C12 N2 O2 2.2(5)
S1 C12 N2 O2 179.8(3)
C11 C12 N2 O1 -177.9(3)
S1 C12 N2 O1 -0.2(4)
C11 C12 S1 C9 -0.3(3)
N2 C12 S1 C9 -178.2(3)
C10 C9 S1 C12 0.7(3)
C8 C9 S1 C12 179.0(3)
